data_1571479
loop_
_publ_author_name
'Song, Yulong'
'Fu, Chunling'
'Zheng, Jian'
'Ma, Shengming'

_publ_section_title
;
 Copper-catalyzed remote double functionalization of allenynes.
;
_journal_issue 20
_journal_name_full 'Chemical science'
_journal_page_first 7789
_journal_page_last 7794
_journal_paper_doi 10.1039/d4sc00034j
_journal_volume 15
_journal_year 2024
_chemical_formula_moiety 'C24 H29 Cl Si'
_chemical_formula_sum 'C24 H29 Cl Si'
_chemical_formula_weight 381.01
_space_group_crystal_system orthorhombic
_space_group_IT_number 61
_space_group_name_Hall '-P 2ac 2ab'
_space_group_name_H-M_alt 'P b c a'
_atom_sites_solution_hydrogens geom
_atom_sites_solution_primary dual
_audit_creation_date 2021-04-07
_audit_creation_method
;
Olex2 1.2
(compiled 2018.05.29 svn.r3508 for OlexSys, GUI svn.r5506)
;
_audit_update_record
;
2021-05-25 deposited with the CCDC.	2024-04-11 downloaded from the CCDC.
;
_cell_angle_alpha 90
_cell_angle_beta 90
_cell_angle_gamma 90
_cell_formula_units_Z 8
_cell_length_a 6.021(2)
_cell_length_b 26.469(10)
_cell_length_c 26.963(10)
_cell_measurement_reflns_used 6530
_cell_measurement_temperature 170(2)
_cell_measurement_theta_max 26.17
_cell_measurement_theta_min 2.74
_cell_volume 4297(3)
_computing_cell_refinement 'SAINT V8.40B (Bruker Nano, Inc., 2019)'
_computing_data_collection 'Bruker Instrument Service vV6.2.14'
_computing_data_reduction 'SAINT V8.40B (Bruker Nano, Inc., 2019)'
_computing_molecular_graphics 'Olex2 (Dolomanov et al., 2009)'
_computing_publication_material 'Olex2 (Dolomanov et al., 2009)'
_computing_structure_refinement 'ShelXL (Sheldrick, 2015)'
_computing_structure_solution 'ShelXT (Sheldrick, 2015)'
_diffrn_ambient_temperature 170.0
_diffrn_measured_fraction_theta_full 0.999
_diffrn_measured_fraction_theta_max 0.999
_diffrn_measurement_device_type 'zju Bruker D8 Venture Ims3.0'
_diffrn_measurement_method '\f and \w scans'
_diffrn_radiation_type MoK\a
_diffrn_radiation_wavelength 0.71073
_diffrn_reflns_av_R_equivalents 0.0678
_diffrn_reflns_av_unetI/netI 0.0375
_diffrn_reflns_Laue_measured_fraction_full 0.999
_diffrn_reflns_Laue_measured_fraction_max 0.999
_diffrn_reflns_limit_h_max 7
_diffrn_reflns_limit_h_min -7
_diffrn_reflns_limit_k_max 33
_diffrn_reflns_limit_k_min -32
_diffrn_reflns_limit_l_max 33
_diffrn_reflns_limit_l_min -28
_diffrn_reflns_number 31342
_diffrn_reflns_point_group_measured_fraction_full 0.999
_diffrn_reflns_point_group_measured_fraction_max 0.999
_diffrn_reflns_theta_full 25.242
_diffrn_reflns_theta_max 26.381
_diffrn_reflns_theta_min 2.739
_diffrn_standards_number 0
_exptl_absorpt_coefficient_mu 0.239
_exptl_absorpt_correction_T_max 0.7454
_exptl_absorpt_correction_T_min 0.6877
_exptl_absorpt_correction_type multi-scan
_exptl_absorpt_process_details
;
SADABS-2016/2 (Bruker,2016/2) was used for absorption correction.
wR2(int) was 0.1570 before and 0.0635 after correction.
The Ratio of minimum to maximum transmission is 0.9226.
The \l/2 correction factor is Not present.
;
_exptl_crystal_colour colourless
_exptl_crystal_colour_primary colourless
_exptl_crystal_density_diffrn 1.178
_exptl_crystal_description needle
_exptl_crystal_F_000 1632
_exptl_crystal_size_max 0.29
_exptl_crystal_size_mid 0.07
_exptl_crystal_size_min 0.04
_refine_diff_density_max 0.247
_refine_diff_density_min -0.216
_refine_diff_density_rms 0.043
_refine_ls_extinction_method none
_refine_ls_goodness_of_fit_ref 1.030
_refine_ls_hydrogen_treatment constr
_refine_ls_matrix_type full
_refine_ls_number_parameters 238
_refine_ls_number_reflns 4405
_refine_ls_number_restraints 0
_refine_ls_restrained_S_all 1.030
_refine_ls_R_factor_all 0.0628
_refine_ls_R_factor_gt 0.0408
_refine_ls_shift/su_max 0.002
_refine_ls_shift/su_mean 0.000
_refine_ls_structure_factor_coef Fsqd
_refine_ls_weighting_details 'w=1/[\s^2^(Fo^2^)+(0.0370P)^2^+1.9072P] where P=(Fo^2^+2Fc^2^)/3'
_refine_ls_weighting_scheme calc
_refine_ls_wR_factor_gt 0.0897
_refine_ls_wR_factor_ref 0.1023
_reflns_Friedel_coverage 0.000
_reflns_number_gt 3291
_reflns_number_total 4405
_reflns_threshold_expression 'I > 2\s(I)'
_cod_data_source_file d4sc00034j2.cif
_cod_data_source_block mo_210407_syl_8_125_0m
_cod_depositor_comments 'Adding full bibliography for 1571479--1571480.cif.'
_cod_database_code 1571479
_shelx_shelxl_version_number 2018/3
_shelx_space_group_comment
;
The symmetry employed for this shelxl refinement is uniquely defined
by the following loop, which should always be used as a source of
symmetry information in preference to the above space-group names.
They are only intended as comments.
;
_shelx_estimated_absorpt_t_max 0.991
_shelx_estimated_absorpt_t_min 0.934
_olex2_refinement_description
;
1. Fixed Uiso
 At 1.2 times of:
  All C(H) groups, All C(H,H) groups
 At 1.5 times of:
  All C(H,H,H) groups
2.a Secondary CH2 refined with riding coordinates:
 C20(H20A,H20B), C21(H21A,H21B), C22(H22A,H22B), C23(H23A,H23B)
2.b Aromatic/amide H refined with riding coordinates:
 C1(H1), C2(H2), C4(H4), C5(H5), C7(H7), C15(H15), C16(H16), C17(H17),
 C18(H18), C19(H19)
2.c X=CH2 refined with riding coordinates:
 C11(H11A,H11B)
2.d Idealised Me refined as rotating group:
 C12(H12A,H12B,H12C), C13(H13A,H13B,H13C), C24(H24A,H24B,H24C)
;
_olex2_submission_special_instructions 'No special instructions were received'

loop_
_space_group_symop_operation_xyz
'x, y, z'
'-x+1/2, -y, z+1/2'
'-x, y+1/2, -z+1/2'
'x+1/2, -y+1/2, -z'
'-x, -y, -z'
'x-1/2, y, -z-1/2'
'x, -y-1/2, z-1/2'
'-x-1/2, y-1/2, z'

loop_
_atom_site_label
_atom_site_type_symbol
_atom_site_fract_x
_atom_site_fract_y
_atom_site_fract_z
_atom_site_U_iso_or_equiv
_atom_site_adp_type
_atom_site_occupancy
_atom_site_site_symmetry_order
_atom_site_calc_flag
_atom_site_refinement_flags_posn
_atom_site_refinement_flags_adp
_atom_site_refinement_flags_occupancy
_atom_site_disorder_assembly
_atom_site_disorder_group
Cl1 Cl 1.31328(10) 0.51947(2) 0.42909(2) 0.05258(17) Uani 1 1 d . . . . .
Si1 Si 0.92995(8) 0.76366(2) 0.60990(2) 0.02837(13) Uani 1 1 d . . . . .
C1 C 1.0118(3) 0.59689(8) 0.53641(8) 0.0411(5) Uani 1 1 d . . . . .
H1 H 1.037128 0.603875 0.570504 0.049 Uiso 1 1 calc R . . . .
C2 C 1.1604(4) 0.56679(8) 0.51088(9) 0.0430(5) Uani 1 1 d . . . . .
H2 H 1.286621 0.553133 0.527236 0.052 Uiso 1 1 calc R . . . .
C3 C 1.1235(3) 0.55684(7) 0.46149(8) 0.0380(5) Uani 1 1 d . . . . .
C4 C 0.9404(4) 0.57609(8) 0.43732(8) 0.0420(5) Uani 1 1 d . . . . .
H4 H 0.915893 0.568847 0.403246 0.050 Uiso 1 1 calc R . . . .
C5 C 0.7925(3) 0.60616(7) 0.46341(8) 0.0378(5) Uani 1 1 d . . . . .
H5 H 0.666092 0.619478 0.446878 0.045 Uiso 1 1 calc R . . . .
C6 C 0.8252(3) 0.61722(7) 0.51310(7) 0.0315(4) Uani 1 1 d . . . . .
C7 C 0.6686(3) 0.65019(7) 0.53999(8) 0.0332(4) Uani 1 1 d . . . . .
H7 H 0.550701 0.664498 0.521269 0.040 Uiso 1 1 calc R . . . .
C8 C 0.6767(3) 0.66162(7) 0.58727(8) 0.0319(4) Uani 1 1 d . . . . .
C9 C 0.6725(3) 0.67308(7) 0.63468(7) 0.0310(4) Uani 1 1 d . . . . .
C10 C 0.7963(3) 0.71746(7) 0.65420(7) 0.0305(4) Uani 1 1 d . . . . .
C11 C 0.8061(3) 0.72631(8) 0.70292(8) 0.0416(5) Uani 1 1 d . . . . .
H11A H 0.733566 0.704176 0.725438 0.050 Uiso 1 1 calc R . . . .
H11B H 0.885542 0.754750 0.715061 0.050 Uiso 1 1 calc R . . . .
C12 C 0.7135(3) 0.79302(7) 0.56980(8) 0.0352(4) Uani 1 1 d . . . . .
H12A H 0.596960 0.807724 0.590667 0.053 Uiso 1 1 calc GR . . . .
H12B H 0.648624 0.767196 0.548160 0.053 Uiso 1 1 calc GR . . . .
H12C H 0.781114 0.819593 0.549483 0.053 Uiso 1 1 calc GR . . . .
C13 C 1.1467(3) 0.73252(8) 0.57118(8) 0.0395(5) Uani 1 1 d . . . . .
H13A H 1.217843 0.757755 0.549846 0.059 Uiso 1 1 calc GR . . . .
H13B H 1.077727 0.706382 0.550552 0.059 Uiso 1 1 calc GR . . . .
H13C H 1.258582 0.717042 0.592771 0.059 Uiso 1 1 calc GR . . . .
C14 C 1.0663(3) 0.81428(7) 0.64784(7) 0.0310(4) Uani 1 1 d . . . . .
C15 C 0.9744(3) 0.86251(7) 0.65263(8) 0.0367(5) Uani 1 1 d . . . . .
H15 H 0.837932 0.869931 0.636527 0.044 Uiso 1 1 calc R . . . .
C16 C 1.0777(4) 0.89961(8) 0.68024(8) 0.0436(5) Uani 1 1 d . . . . .
H16 H 1.012813 0.932239 0.682539 0.052 Uiso 1 1 calc R . . . .
C17 C 1.2740(4) 0.88966(8) 0.70445(8) 0.0455(5) Uani 1 1 d . . . . .
H17 H 1.343752 0.915242 0.723639 0.055 Uiso 1 1 calc R . . . .
C18 C 1.3697(3) 0.84218(8) 0.70078(8) 0.0433(5) Uani 1 1 d . . . . .
H18 H 1.505022 0.835072 0.717509 0.052 Uiso 1 1 calc R . . . .
C19 C 1.2673(3) 0.80517(8) 0.67261(8) 0.0361(4) Uani 1 1 d . . . . .
H19 H 1.334751 0.772832 0.669992 0.043 Uiso 1 1 calc R . . . .
C20 C 0.5292(3) 0.64276(7) 0.67030(8) 0.0391(5) Uani 1 1 d . . . . .
H20A H 0.625194 0.629828 0.697269 0.047 Uiso 1 1 calc R . . . .
H20B H 0.419223 0.665859 0.685510 0.047 Uiso 1 1 calc R . . . .
C21 C 0.4065(4) 0.59888(8) 0.64785(8) 0.0420(5) Uani 1 1 d . . . . .
H21A H 0.512846 0.571181 0.641135 0.050 Uiso 1 1 calc R . . . .
H21B H 0.341195 0.609460 0.615791 0.050 Uiso 1 1 calc R . . . .
C22 C 0.2211(4) 0.57919(8) 0.68180(9) 0.0447(5) Uani 1 1 d . . . . .
H22A H 0.281931 0.574229 0.715559 0.054 Uiso 1 1 calc R . . . .
H22B H 0.102566 0.605020 0.683929 0.054 Uiso 1 1 calc R . . . .
C23 C 0.1211(4) 0.53021(8) 0.66413(9) 0.0482(6) Uani 1 1 d . . . . .
H23A H 0.238824 0.504135 0.662851 0.058 Uiso 1 1 calc R . . . .
H23B H 0.063793 0.534917 0.630022 0.058 Uiso 1 1 calc R . . . .
C24 C -0.0662(4) 0.51146(8) 0.69697(9) 0.0491(6) Uani 1 1 d . . . . .
H24A H -0.123674 0.479511 0.683815 0.074 Uiso 1 1 calc GR . . . .
H24B H -0.185658 0.536602 0.697605 0.074 Uiso 1 1 calc GR . . . .
H24C H -0.010302 0.506142 0.730703 0.074 Uiso 1 1 calc GR . . . .

loop_
_atom_site_aniso_label
_atom_site_aniso_U_11
_atom_site_aniso_U_22
_atom_site_aniso_U_33
_atom_site_aniso_U_23
_atom_site_aniso_U_13
_atom_site_aniso_U_12
Cl1 0.0503(3) 0.0489(3) 0.0585(4) -0.0134(3) 0.0029(3) 0.0011(3)
Si1 0.0242(2) 0.0334(3) 0.0275(3) 0.0002(2) 0.0000(2) 0.0004(2)
C1 0.0452(11) 0.0447(11) 0.0334(12) -0.0015(9) -0.0117(9) 0.0029(9)
C2 0.0414(11) 0.0422(11) 0.0454(14) 0.0005(10) -0.0114(10) 0.0031(9)
C3 0.0408(11) 0.0296(10) 0.0436(13) -0.0027(9) -0.0012(9) -0.0061(8)
C4 0.0487(12) 0.0443(11) 0.0330(12) -0.0040(9) -0.0076(10) -0.0053(10)
C5 0.0391(11) 0.0391(10) 0.0353(12) 0.0012(9) -0.0101(9) -0.0030(9)
C6 0.0334(9) 0.0300(9) 0.0311(11) 0.0026(8) -0.0052(8) -0.0086(8)
C7 0.0309(9) 0.0355(10) 0.0330(11) 0.0036(8) -0.0069(8) -0.0047(8)
C8 0.0273(9) 0.0323(9) 0.0361(12) 0.0052(8) -0.0036(8) -0.0038(8)
C9 0.0276(9) 0.0354(10) 0.0299(11) 0.0052(8) -0.0032(8) 0.0017(8)
C10 0.0262(9) 0.0338(9) 0.0314(11) 0.0007(8) -0.0023(8) 0.0024(7)
C11 0.0484(12) 0.0444(11) 0.0319(12) 0.0012(9) 0.0015(9) -0.0100(10)
C12 0.0322(10) 0.0405(10) 0.0330(12) 0.0049(9) -0.0026(8) -0.0006(8)
C13 0.0305(10) 0.0459(12) 0.0421(13) -0.0064(10) 0.0034(9) -0.0013(9)
C14 0.0284(9) 0.0349(9) 0.0296(11) 0.0015(8) 0.0033(8) -0.0026(8)
C15 0.0354(10) 0.0381(10) 0.0366(12) 0.0026(9) 0.0038(9) -0.0002(8)
C16 0.0557(13) 0.0331(10) 0.0419(14) -0.0001(9) 0.0055(11) -0.0026(10)
C17 0.0563(13) 0.0416(12) 0.0386(13) -0.0022(10) 0.0011(11) -0.0190(10)
C18 0.0360(11) 0.0570(13) 0.0369(13) 0.0032(10) -0.0039(9) -0.0129(10)
C19 0.0328(10) 0.0406(11) 0.0349(12) 0.0000(9) -0.0007(9) -0.0011(8)
C20 0.0410(11) 0.0412(11) 0.0349(12) 0.0067(9) -0.0036(9) -0.0073(9)
C21 0.0435(11) 0.0423(11) 0.0403(13) 0.0043(9) -0.0058(10) -0.0073(10)
C22 0.0490(12) 0.0413(11) 0.0439(14) 0.0064(10) -0.0012(10) -0.0063(10)
C23 0.0508(13) 0.0469(12) 0.0468(15) 0.0038(10) -0.0008(11) -0.0090(10)
C24 0.0465(12) 0.0459(12) 0.0550(16) 0.0065(11) 0.0009(11) -0.0073(10)

loop_
_atom_type_symbol
_atom_type_description
_atom_type_scat_dispersion_real
_atom_type_scat_dispersion_imag
_atom_type_scat_source
C C 0.0033 0.0016 'International Tables Vol C Tables 4.2.6.8 and 6.1.1.4'
H H 0.0000 0.0000 'International Tables Vol C Tables 4.2.6.8 and 6.1.1.4'
Cl Cl 0.1484 0.1585 'International Tables Vol C Tables 4.2.6.8 and 6.1.1.4'
Si Si 0.0817 0.0704 'International Tables Vol C Tables 4.2.6.8 and 6.1.1.4'

loop_
_geom_angle_atom_site_label_1
_geom_angle_atom_site_label_2
_geom_angle_atom_site_label_3
_geom_angle
_geom_angle_site_symmetry_1
_geom_angle_site_symmetry_3
_geom_angle_publ_flag
C12 Si1 C10 109.82(9) . . ?
C12 Si1 C13 110.44(10) . . ?
C12 Si1 C14 108.94(9) . . ?
C13 Si1 C10 111.48(9) . . ?
C13 Si1 C14 108.37(9) . . ?
C14 Si1 C10 107.70(9) . . ?
C2 C1 H1 119.4 . . ?
C2 C1 C6 121.3(2) . . ?
C6 C1 H1 119.4 . . ?
C1 C2 H2 120.4 . . ?
C3 C2 C1 119.20(19) . . ?
C3 C2 H2 120.4 . . ?
C2 C3 Cl1 119.14(16) . . ?
C2 C3 C4 121.1(2) . . ?
C4 C3 Cl1 119.76(18) . . ?
C3 C4 H4 120.5 . . ?
C3 C4 C5 119.1(2) . . ?
C5 C4 H4 120.5 . . ?
C4 C5 H5 119.3 . . ?
C6 C5 C4 121.39(19) . . ?
C6 C5 H5 119.3 . . ?
C1 C6 C7 121.41(18) . . ?
C5 C6 C1 117.96(19) . . ?
C5 C6 C7 120.62(17) . . ?
C6 C7 H7 116.9 . . ?
C8 C7 C6 126.22(18) . . ?
C8 C7 H7 116.9 . . ?
C7 C8 C9 176.8(2) . . ?
C8 C9 C10 121.12(17) . . ?
C8 C9 C20 120.25(18) . . ?
C10 C9 C20 118.54(17) . . ?
C9 C10 Si1 120.06(14) . . ?
C11 C10 Si1 119.30(15) . . ?
C11 C10 C9 120.57(18) . . ?
C10 C11 H11A 120.0 . . ?
C10 C11 H11B 120.0 . . ?
H11A C11 H11B 120.0 . . ?
Si1 C12 H12A 109.5 . . ?
Si1 C12 H12B 109.5 . . ?
Si1 C12 H12C 109.5 . . ?
H12A C12 H12B 109.5 . . ?
H12A C12 H12C 109.5 . . ?
H12B C12 H12C 109.5 . . ?
Si1 C13 H13A 109.5 . . ?
Si1 C13 H13B 109.5 . . ?
Si1 C13 H13C 109.5 . . ?
H13A C13 H13B 109.5 . . ?
H13A C13 H13C 109.5 . . ?
H13B C13 H13C 109.5 . . ?
C15 C14 Si1 122.01(15) . . ?
C15 C14 C19 117.03(18) . . ?
C19 C14 Si1 120.96(14) . . ?
C14 C15 H15 119.3 . . ?
C16 C15 C14 121.4(2) . . ?
C16 C15 H15 119.3 . . ?
C15 C16 H16 119.8 . . ?
C17 C16 C15 120.4(2) . . ?
C17 C16 H16 119.8 . . ?
C16 C17 H17 120.1 . . ?
C16 C17 C18 119.8(2) . . ?
C18 C17 H17 120.1 . . ?
C17 C18 H18 120.1 . . ?
C19 C18 C17 119.7(2) . . ?
C19 C18 H18 120.1 . . ?
C14 C19 H19 119.2 . . ?
C18 C19 C14 121.57(19) . . ?
C18 C19 H19 119.2 . . ?
C9 C20 H20A 108.4 . . ?
C9 C20 H20B 108.4 . . ?
H20A C20 H20B 107.4 . . ?
C21 C20 C9 115.60(18) . . ?
C21 C20 H20A 108.4 . . ?
C21 C20 H20B 108.4 . . ?
C20 C21 H21A 109.1 . . ?
C20 C21 H21B 109.1 . . ?
C20 C21 C22 112.29(19) . . ?
H21A C21 H21B 107.9 . . ?
C22 C21 H21A 109.1 . . ?
C22 C21 H21B 109.1 . . ?
C21 C22 H22A 108.9 . . ?
C21 C22 H22B 108.9 . . ?
H22A C22 H22B 107.7 . . ?
C23 C22 C21 113.22(19) . . ?
C23 C22 H22A 108.9 . . ?
C23 C22 H22B 108.9 . . ?
C22 C23 H23A 108.9 . . ?
C22 C23 H23B 108.9 . . ?
C22 C23 C24 113.2(2) . . ?
H23A C23 H23B 107.8 . . ?
C24 C23 H23A 108.9 . . ?
C24 C23 H23B 108.9 . . ?
C23 C24 H24A 109.5 . . ?
C23 C24 H24B 109.5 . . ?
C23 C24 H24C 109.5 . . ?
H24A C24 H24B 109.5 . . ?
H24A C24 H24C 109.5 . . ?
H24B C24 H24C 109.5 . . ?

loop_
_geom_bond_atom_site_label_1
_geom_bond_atom_site_label_2
_geom_bond_distance
_geom_bond_site_symmetry_2
_geom_bond_publ_flag
Cl1 C3 1.746(2) . ?
Si1 C10 1.889(2) . ?
Si1 C12 1.8631(19) . ?
Si1 C13 1.863(2) . ?
Si1 C14 1.875(2) . ?
C1 H1 0.9500 . ?
C1 C2 1.382(3) . ?
C1 C6 1.395(3) . ?
C2 H2 0.9500 . ?
C2 C3 1.376(3) . ?
C3 C4 1.378(3) . ?
C4 H4 0.9500 . ?
C4 C5 1.386(3) . ?
C5 H5 0.9500 . ?
C5 C6 1.385(3) . ?
C6 C7 1.475(3) . ?
C7 H7 0.9500 . ?
C7 C8 1.311(3) . ?
C8 C9 1.314(3) . ?
C9 C10 1.488(3) . ?
C9 C20 1.520(3) . ?
C10 C11 1.336(3) . ?
C11 H11A 0.9500 . ?
C11 H11B 0.9500 . ?
C12 H12A 0.9800 . ?
C12 H12B 0.9800 . ?
C12 H12C 0.9800 . ?
C13 H13A 0.9800 . ?
C13 H13B 0.9800 . ?
C13 H13C 0.9800 . ?
C14 C15 1.397(3) . ?
C14 C19 1.403(3) . ?
C15 H15 0.9500 . ?
C15 C16 1.380(3) . ?
C16 H16 0.9500 . ?
C16 C17 1.376(3) . ?
C17 H17 0.9500 . ?
C17 C18 1.386(3) . ?
C18 H18 0.9500 . ?
C18 C19 1.384(3) . ?
C19 H19 0.9500 . ?
C20 H20A 0.9900 . ?
C20 H20B 0.9900 . ?
C20 C21 1.504(3) . ?
C21 H21A 0.9900 . ?
C21 H21B 0.9900 . ?
C21 C22 1.535(3) . ?
C22 H22A 0.9900 . ?
C22 H22B 0.9900 . ?
C22 C23 1.507(3) . ?
C23 H23A 0.9900 . ?
C23 H23B 0.9900 . ?
C23 C24 1.517(3) . ?
C24 H24A 0.9800 . ?
C24 H24B 0.9800 . ?
C24 H24C 0.9800 . ?
